data_7014376
loop_
_publ_author_name
'Meinholz, Margret M.'
'Pandey, Sushil K.'
'Deuerlein, Stephan M.'
'Stalke, Dietmar'

_publ_section_title
;
 Access to new Janus head ligands: linking sulfur diimides and
 phosphanes for hemilabile tripodal scorpionates.
;
_journal_issue 8
_journal_name_full 'Dalton transactions (Cambridge, England : 2003)'
_journal_page_first 1662
_journal_page_last 1671
_journal_paper_doi 10.1039/c0dt00665c
_journal_volume 40
_journal_year 2011
_chemical_formula_moiety 'C22 H52 Mg N4 P2 S2'
_chemical_formula_sum 'C22 H52 Mg N4 P2 S2'
_chemical_formula_weight 523.05
_chemical_name_systematic
;
?
;
_space_group_IT_number 43
_symmetry_cell_setting orthorhombic
_symmetry_space_group_name_Hall 'F 2 -2d'
_symmetry_space_group_name_H-M 'F d d 2'
_atom_sites_solution_hydrogens geom
_atom_sites_solution_primary direct
_atom_sites_solution_secondary difmap
_audit_creation_method SHELXL-97
_cell_angle_alpha 90.00
_cell_angle_beta 90.00
_cell_angle_gamma 90.00
_cell_formula_units_Z 8
_cell_length_a 37.169(8)
_cell_length_b 10.175(2)
_cell_length_c 16.851(4)
_cell_measurement_reflns_used 8090
_cell_measurement_temperature 250(2)
_cell_measurement_theta_max 25.9835
_cell_measurement_theta_min 2.1915
_cell_volume 6373(2)
_computing_cell_refinement 'SAINT V7.68A'
_computing_data_collection 'APEX v2009.11-0'
_computing_data_reduction 'SAINT V7.68A'
_computing_molecular_graphics 'XSHELL v4.01'
_computing_structure_refinement 'SHELXL in SHELXTL v2008/4'
_computing_structure_solution 'SHELXS in SHELXTL v2008/4'
_diffrn_ambient_temperature 250(2)
_diffrn_measured_fraction_theta_full 0.999
_diffrn_measured_fraction_theta_max 0.999
_diffrn_measurement_device_type 'Bruker TXS-Mo rotating anode'
_diffrn_measurement_method 'omega scans'
_diffrn_radiation_monochromator 'INCOATEC Helios mirror optics'
_diffrn_radiation_source 'Bruker TXS-Mo rotating anode'
_diffrn_radiation_type MoK\a
_diffrn_radiation_wavelength 0.71073
_diffrn_reflns_av_R_equivalents 0.0407
_diffrn_reflns_av_sigmaI/netI 0.0253
_diffrn_reflns_limit_h_max 46
_diffrn_reflns_limit_h_min 0
_diffrn_reflns_limit_k_max 12
_diffrn_reflns_limit_k_min 0
_diffrn_reflns_limit_l_max 20
_diffrn_reflns_limit_l_min -21
_diffrn_reflns_number 21122
_diffrn_reflns_theta_full 26.40
_diffrn_reflns_theta_max 26.40
_diffrn_reflns_theta_min 2.19
_exptl_absorpt_coefficient_mu 0.303
_exptl_absorpt_correction_T_max 0.98931
_exptl_absorpt_correction_T_min 0.83307
_exptl_absorpt_correction_type empirical
_exptl_absorpt_process_details SADABS-2008/2
_exptl_crystal_colour colourless
_exptl_crystal_density_diffrn 1.090
_exptl_crystal_density_method 'not measured'
_exptl_crystal_description plate
_exptl_crystal_F_000 2288
_exptl_crystal_size_max 0.2
_exptl_crystal_size_mid 0.1
_exptl_crystal_size_min 0.02
_refine_diff_density_max 0.227
_refine_diff_density_min -0.227
_refine_diff_density_rms 0.052
_refine_ls_abs_structure_details 'Flack H D (1983), Acta Cryst. A39, 876-881'
_refine_ls_abs_structure_Flack 0.00(12)
_refine_ls_extinction_method none
_refine_ls_goodness_of_fit_ref 1.148
_refine_ls_hydrogen_treatment constr
_refine_ls_matrix_type full
_refine_ls_number_parameters 162
_refine_ls_number_reflns 3270
_refine_ls_number_restraints 31
_refine_ls_restrained_S_all 1.156
_refine_ls_R_factor_all 0.0497
_refine_ls_R_factor_gt 0.0462
_refine_ls_shift/su_max 0.000
_refine_ls_shift/su_mean 0.000
_refine_ls_structure_factor_coef Fsqd
_refine_ls_weighting_details 'calc w=1/[\s^2^(Fo^2^)+(0.0553P)^2^+7.7268P] where P=(Fo^2^+2Fc^2^)/3'
_refine_ls_weighting_scheme calc
_refine_ls_wR_factor_gt 0.1156
_refine_ls_wR_factor_ref 0.1172
_reflns_number_gt 3060
_reflns_number_total 3270
_reflns_threshold_expression >2sigma(I)
_cod_data_source_file C0DT00665C.TXT
_cod_data_source_block fdd2
_cod_depositor_comments
;
The following automatic conversions were performed:
'__audit_creation_method' tag replaced with '_audit_creation_method'.

Automatic conversion script
Id: cif_correct_tags 1440 2010-10-19 06:21:57Z saulius 
;
_cod_original_sg_symbol_H-M Fdd2
_cod_database_code 7014376

loop_
_symmetry_equiv_pos_as_xyz
'x, y, z'
'-x, -y, z'
'x+1/4, -y+1/4, z+1/4'
'-x+1/4, y+1/4, z+1/4'
'x, y+1/2, z+1/2'
'-x, -y+1/2, z+1/2'
'x+1/4, -y+3/4, z+3/4'
'-x+1/4, y+3/4, z+3/4'
'x+1/2, y, z+1/2'
'-x+1/2, -y, z+1/2'
'x+3/4, -y+1/4, z+3/4'
'-x+3/4, y+1/4, z+3/4'
'x+1/2, y+1/2, z'
'-x+1/2, -y+1/2, z'
'x+3/4, -y+3/4, z+1/4'
'-x+3/4, y+3/4, z+1/4'

loop_
_atom_site_label
_atom_site_type_symbol
_atom_site_fract_x
_atom_site_fract_y
_atom_site_fract_z
_atom_site_U_iso_or_equiv
_atom_site_adp_type
_atom_site_occupancy
_atom_site_symmetry_multiplicity
_atom_site_calc_flag
_atom_site_refinement_flags
_atom_site_disorder_assembly
_atom_site_disorder_group
N1 N 0.04436(6) 0.5778(3) 0.15105(17) 0.0548(6) Uani 0.397(8) 1 d PD A 1
C1 C 0.05529(9) 0.6541(4) 0.0802(2) 0.0713(10) Uani 0.397(8) 1 d PD A 1
C2 C 0.0221(5) 0.682(2) 0.0335(15) 0.103(5) Uani 0.397(8) 1 d PD A 1
H2A H 0.0171 0.6088 -0.0015 0.154 Uiso 0.397(8) 1 calc PR A 1
H2B H 0.0257 0.7612 0.0022 0.154 Uiso 0.397(8) 1 calc PR A 1
H2C H 0.0020 0.6949 0.0694 0.154 Uiso 0.397(8) 1 calc PR A 1
C3 C 0.0689(4) 0.7896(13) 0.1151(11) 0.136(5) Uani 0.397(8) 1 d PD A 1
H3A H 0.0494 0.8323 0.1433 0.203 Uiso 0.397(8) 1 calc PR A 1
H3B H 0.0769 0.8457 0.0721 0.203 Uiso 0.397(8) 1 calc PR A 1
H3C H 0.0887 0.7740 0.1513 0.203 Uiso 0.397(8) 1 calc PR A 1
C4 C 0.0870(4) 0.6052(17) 0.0330(8) 0.110(3) Uani 0.397(8) 1 d PD A 1
H4A H 0.1084 0.6064 0.0661 0.166 Uiso 0.397(8) 1 calc PR A 1
H4B H 0.0907 0.6617 -0.0127 0.166 Uiso 0.397(8) 1 calc PR A 1
H4C H 0.0824 0.5161 0.0152 0.166 Uiso 0.397(8) 1 calc PR A 1
N1' N 0.04436(6) 0.5778(3) 0.15105(17) 0.0548(6) Uani 0.603(8) 1 d PD A 2
C1' C 0.05529(9) 0.6541(4) 0.0802(2) 0.0713(10) Uani 0.603(8) 1 d PD A 2
C2' C 0.0226(3) 0.7331(13) 0.0564(10) 0.103(5) Uani 0.603(8) 1 d PD A 2
H2'1 H 0.0019 0.6752 0.0521 0.154 Uiso 0.603(8) 1 calc PR A 2
H2'2 H 0.0269 0.7750 0.0056 0.154 Uiso 0.603(8) 1 calc PR A 2
H2'3 H 0.0179 0.7998 0.0962 0.154 Uiso 0.603(8) 1 calc PR A 2
C3' C 0.0871(3) 0.7453(11) 0.0943(8) 0.136(5) Uani 0.603(8) 1 d PD A 2
H3'1 H 0.0801 0.8152 0.1301 0.203 Uiso 0.603(8) 1 calc PR A 2
H3'2 H 0.0948 0.7828 0.0441 0.203 Uiso 0.603(8) 1 calc PR A 2
H3'3 H 0.1068 0.6959 0.1175 0.203 Uiso 0.603(8) 1 calc PR A 2
C4' C 0.0632(3) 0.5511(10) 0.0142(5) 0.110(3) Uani 0.603(8) 1 d PD A 2
H4'1 H 0.0818 0.4915 0.0321 0.166 Uiso 0.603(8) 1 calc PR A 2
H4'2 H 0.0711 0.5959 -0.0335 0.166 Uiso 0.603(8) 1 calc PR A 2
H4'3 H 0.0414 0.5017 0.0029 0.166 Uiso 0.603(8) 1 calc PR A 2
C5 C 0.05905(9) 0.2408(3) 0.2373(3) 0.0701(10) Uani 1 1 d D . .
C6 C 0.09105(13) 0.2313(5) 0.2946(4) 0.112(2) Uani 1 1 d D . .
H6A H 0.1115 0.2780 0.2724 0.168 Uiso 1 1 calc R . .
H6B H 0.0974 0.1397 0.3024 0.168 Uiso 1 1 calc R . .
H6C H 0.0845 0.2702 0.3451 0.168 Uiso 1 1 calc R . .
C7 C 0.06966(15) 0.1831(5) 0.1576(4) 0.114(2) Uani 1 1 d D . .
H7A H 0.0497 0.1915 0.1208 0.171 Uiso 1 1 calc R . .
H7B H 0.0757 0.0910 0.1642 0.171 Uiso 1 1 calc R . .
H7C H 0.0904 0.2301 0.1370 0.171 Uiso 1 1 calc R . .
C8 C 0.02786(12) 0.1642(4) 0.2716(4) 0.0976(16) Uani 1 1 d D . .
H8A H 0.0217 0.1993 0.3233 0.146 Uiso 1 1 calc R . .
H8B H 0.0346 0.0725 0.2768 0.146 Uiso 1 1 calc R . .
H8C H 0.0072 0.1715 0.2366 0.146 Uiso 1 1 calc R . .
C9 C 0.08799(9) 0.5740(4) 0.2795(2) 0.0713(10) Uani 1 1 d . A .
H9A H 0.1010 0.6536 0.2637 0.086 Uiso 1 1 calc R . .
H9B H 0.1041 0.5201 0.3121 0.086 Uiso 1 1 calc R . .
C10 C 0.05448(16) 0.5347(6) 0.4306(3) 0.1123(17) Uani 1 1 d . . .
H10A H 0.0539 0.4404 0.4225 0.168 Uiso 1 1 calc R . .
H10B H 0.0356 0.5597 0.4674 0.168 Uiso 1 1 calc R . .
H10C H 0.0777 0.5598 0.4523 0.168 Uiso 1 1 calc R . .
C11 C 0.05825(15) 0.7869(5) 0.3658(4) 0.1109(18) Uani 1 1 d . . .
H11A H 0.0791 0.7866 0.4005 0.166 Uiso 1 1 calc R . .
H11B H 0.0379 0.8247 0.3936 0.166 Uiso 1 1 calc R . .
H11C H 0.0635 0.8388 0.3189 0.166 Uiso 1 1 calc R . .
Mg1 Mg 0.0000 0.5000 0.21247(7) 0.0405(3) Uani 1 2 d S . .
N2 N 0.04595(6) 0.3766(2) 0.22910(17) 0.0537(6) Uani 1 1 d D A .
P1 P 0.04754(2) 0.61786(10) 0.33627(6) 0.0633(3) Uani 1 1 d . A .
S1 S 0.073878(17) 0.48167(8) 0.19106(5) 0.0562(2) Uani 1 1 d . . .

loop_
_atom_site_aniso_label
_atom_site_aniso_U_11
_atom_site_aniso_U_22
_atom_site_aniso_U_33
_atom_site_aniso_U_23
_atom_site_aniso_U_13
_atom_site_aniso_U_12
N1 0.0367(11) 0.0559(14) 0.0717(17) 0.0230(12) 0.0000(11) 0.0001(10)
C1 0.0559(18) 0.072(2) 0.086(2) 0.035(2) 0.0067(18) -0.0021(16)
C2 0.077(3) 0.109(11) 0.122(10) 0.067(8) -0.016(5) -0.008(6)
C3 0.080(7) 0.145(9) 0.182(10) 0.103(8) -0.020(7) -0.058(7)
C4 0.107(7) 0.135(8) 0.089(5) 0.033(5) 0.028(5) 0.017(6)
N1' 0.0367(11) 0.0559(14) 0.0717(17) 0.0230(12) 0.0000(11) 0.0001(10)
C1' 0.0559(18) 0.072(2) 0.086(2) 0.035(2) 0.0067(18) -0.0021(16)
C2' 0.077(3) 0.109(11) 0.122(10) 0.067(8) -0.016(5) -0.008(6)
C3' 0.080(7) 0.145(9) 0.182(10) 0.103(8) -0.020(7) -0.058(7)
C4' 0.107(7) 0.135(8) 0.089(5) 0.033(5) 0.028(5) 0.017(6)
C5 0.0517(18) 0.0514(18) 0.107(3) 0.0216(18) 0.0168(18) 0.0136(15)
C6 0.074(3) 0.089(3) 0.173(5) 0.059(3) -0.009(3) 0.026(2)
C7 0.120(4) 0.066(3) 0.155(5) -0.006(3) 0.056(4) 0.025(3)
C8 0.081(3) 0.052(2) 0.160(5) 0.043(3) 0.031(3) 0.0083(19)
C9 0.0401(16) 0.081(2) 0.093(3) 0.024(2) -0.0178(16) -0.0128(16)
C10 0.099(3) 0.145(5) 0.092(3) 0.034(4) -0.006(3) 0.010(3)
C11 0.095(3) 0.085(3) 0.153(5) -0.024(3) -0.028(3) -0.019(3)
Mg1 0.0296(5) 0.0367(6) 0.0553(8) 0.000 0.000 0.0008(5)
N2 0.0347(11) 0.0463(13) 0.0802(18) 0.0183(12) 0.0076(11) 0.0075(9)
P1 0.0497(4) 0.0640(5) 0.0762(6) 0.0071(4) -0.0170(4) -0.0067(4)
S1 0.0320(3) 0.0591(4) 0.0776(5) 0.0223(4) 0.0055(3) 0.0015(3)

loop_
_atom_type_symbol
_atom_type_description
_atom_type_scat_dispersion_real
_atom_type_scat_dispersion_imag
_atom_type_scat_source
C C 0.0033 0.0016 'International Tables Vol C Tables 4.2.6.8 and 6.1.1.4'
H H 0.0000 0.0000 'International Tables Vol C Tables 4.2.6.8 and 6.1.1.4'
N N 0.0061 0.0033 'International Tables Vol C Tables 4.2.6.8 and 6.1.1.4'
Mg Mg 0.0486 0.0363 'International Tables Vol C Tables 4.2.6.8 and 6.1.1.4'
P P 0.1023 0.0942 'International Tables Vol C Tables 4.2.6.8 and 6.1.1.4'
S S 0.1246 0.1234 'International Tables Vol C Tables 4.2.6.8 and 6.1.1.4'

loop_
_geom_angle_atom_site_label_1
_geom_angle_atom_site_label_2
_geom_angle_atom_site_label_3
_geom_angle
_geom_angle_site_symmetry_1
_geom_angle_site_symmetry_3
_geom_angle_publ_flag
C1 N1 S1 117.8(2) . . ?
C1 N1 Mg1 144.1(2) . . ?
S1 N1 Mg1 95.69(12) . . ?
N1 C1 C2 107.4(11) . . ?
N1 C1 C4 117.8(6) . . ?
C2 C1 C4 115.6(12) . . ?
N1 C1 C3 104.2(7) . . ?
C2 C1 C3 107.1(10) . . ?
C4 C1 C3 103.5(8) . . ?
H3'1 C3' H3'2 109.5 . . ?
H3'1 C3' H3'3 109.5 . . ?
H3'2 C3' H3'3 109.5 . . ?
H2'1 C2' H2'2 109.5 . . ?
H2'1 C2' H2'3 109.5 . . ?
H2'2 C2' H2'3 109.5 . . ?
H4'1 C4' H4'2 109.5 . . ?
H4'1 C4' H4'3 109.5 . . ?
H4'2 C4' H4'3 109.5 . . ?
N2 C5 C8 105.4(3) . . ?
N2 C5 C7 111.5(3) . . ?
C8 C5 C7 109.8(4) . . ?
N2 C5 C6 112.0(3) . . ?
C8 C5 C6 108.8(4) . . ?
C7 C5 C6 109.3(4) . . ?
C5 C6 H6A 109.5 . . ?
C5 C6 H6B 109.5 . . ?
H6A C6 H6B 109.5 . . ?
C5 C6 H6C 109.5 . . ?
H6A C6 H6C 109.5 . . ?
H6B C6 H6C 109.5 . . ?
C5 C7 H7A 109.5 . . ?
C5 C7 H7B 109.5 . . ?
H7A C7 H7B 109.5 . . ?
C5 C7 H7C 109.5 . . ?
H7A C7 H7C 109.5 . . ?
H7B C7 H7C 109.5 . . ?
C5 C8 H8A 109.5 . . ?
C5 C8 H8B 109.5 . . ?
H8A C8 H8B 109.5 . . ?
C5 C8 H8C 109.5 . . ?
H8A C8 H8C 109.5 . . ?
H8B C8 H8C 109.5 . . ?
S1 C9 P1 108.24(16) . . ?
S1 C9 H9A 110.1 . . ?
P1 C9 H9A 110.1 . . ?
S1 C9 H9B 110.1 . . ?
P1 C9 H9B 110.1 . . ?
H9A C9 H9B 108.4 . . ?
P1 C10 H10A 109.5 . . ?
P1 C10 H10B 109.5 . . ?
H10A C10 H10B 109.5 . . ?
P1 C10 H10C 109.5 . . ?
H10A C10 H10C 109.5 . . ?
H10B C10 H10C 109.5 . . ?
P1 C11 H11A 109.5 . . ?
P1 C11 H11B 109.5 . . ?
H11A C11 H11B 109.5 . . ?
P1 C11 H11C 109.5 . . ?
H11A C11 H11C 109.5 . . ?
H11B C11 H11C 109.5 . . ?
N1' Mg1 N1 0.00(18) 2_565 2_565 ?
N1' Mg1 N1 120.99(17) 2_565 . ?
N1 Mg1 N1 120.99(17) 2_565 . ?
N1' Mg1 N2 118.03(10) 2_565 . ?
N1 Mg1 N2 118.03(10) 2_565 . ?
N1 Mg1 N2 70.07(9) . . ?
N1' Mg1 N2 70.07(9) 2_565 2_565 ?
N1 Mg1 N2 70.07(9) 2_565 2_565 ?
N1 Mg1 N2 118.03(10) . 2_565 ?
N2 Mg1 N2 164.93(17) . 2_565 ?
N1' Mg1 S1 35.43(7) 2_565 2_565 ?
N1 Mg1 S1 35.43(7) 2_565 2_565 ?
N1 Mg1 S1 133.38(8) . 2_565 ?
N2 Mg1 S1 147.84(7) . 2_565 ?
N2 Mg1 S1 35.66(6) 2_565 2_565 ?
N1' Mg1 P1 163.71(8) 2_565 . ?
N1 Mg1 P1 163.71(8) 2_565 . ?
N1 Mg1 P1 74.24(8) . . ?
N2 Mg1 P1 70.82(8) . . ?
N2 Mg1 P1 98.35(8) 2_565 . ?
S1 Mg1 P1 130.49(4) 2_565 . ?
N1' Mg1 P1 74.24(8) 2_565 2_565 ?
N1 Mg1 P1 74.24(8) 2_565 2_565 ?
N1 Mg1 P1 163.71(8) . 2_565 ?
N2 Mg1 P1 98.35(8) . 2_565 ?
N2 Mg1 P1 70.82(8) 2_565 2_565 ?
S1 Mg1 P1 62.11(3) 2_565 2_565 ?
P1 Mg1 P1 91.34(5) . 2_565 ?
C5 N2 S1 116.4(2) . . ?
C5 N2 Mg1 145.9(2) . . ?
S1 N2 Mg1 94.14(11) . . ?
C10 P1 C11 99.7(3) . . ?
C10 P1 C9 103.1(2) . . ?
C11 P1 C9 101.1(2) . . ?
C10 P1 Mg1 120.5(2) . . ?
C11 P1 Mg1 134.00(19) . . ?
C9 P1 Mg1 91.30(12) . . ?
N1 S1 N2 97.43(12) . . ?
N1 S1 C9 102.86(16) . . ?
N2 S1 C9 101.49(16) . . ?

loop_
_geom_bond_atom_site_label_1
_geom_bond_atom_site_label_2
_geom_bond_distance
_geom_bond_site_symmetry_2
_geom_bond_publ_flag
N1 C1 1.481(4) . ?
N1 S1 1.617(2) . ?
N1 Mg1 2.102(2) . ?
C1 C2 1.490(12) . ?
C1 C4 1.508(11) . ?
C1 C3 1.582(13) . ?
C3 H3A 0.9700 . ?
C3 H3B 0.9700 . ?
C3 H3C 0.9700 . ?
C2 H2A 0.9700 . ?
C2 H2B 0.9700 . ?
C2 H2C 0.9700 . ?
C4 H4A 0.9700 . ?
C4 H4B 0.9700 . ?
C4 H4C 0.9700 . ?
C3' H3'1 0.9700 . ?
C3' H3'2 0.9700 . ?
C3' H3'3 0.9700 . ?
C2' H2'1 0.9700 . ?
C2' H2'2 0.9700 . ?
C2' H2'3 0.9700 . ?
C4' H4'1 0.9700 . ?
C4' H4'2 0.9700 . ?
C4' H4'3 0.9700 . ?
C5 N2 1.472(4) . ?
C5 C8 1.512(5) . ?
C5 C7 1.517(7) . ?
C5 C6 1.535(6) . ?
C6 H6A 0.9700 . ?
C6 H6B 0.9700 . ?
C6 H6C 0.9700 . ?
C7 H7A 0.9700 . ?
C7 H7B 0.9700 . ?
C7 H7C 0.9700 . ?
C8 H8A 0.9700 . ?
C8 H8B 0.9700 . ?
C8 H8C 0.9700 . ?
C9 S1 1.838(4) . ?
C9 P1 1.838(4) . ?
C9 H9A 0.9800 . ?
C9 H9B 0.9800 . ?
C10 P1 1.819(5) . ?
C10 H10A 0.9700 . ?
C10 H10B 0.9700 . ?
C10 H10C 0.9700 . ?
C11 P1 1.834(5) . ?
C11 H11A 0.9700 . ?
C11 H11B 0.9700 . ?
C11 H11C 0.9700 . ?
Mg1 N1' 2.102(2) 2_565 ?
Mg1 N1 2.102(2) 2_565 ?
Mg1 N2 2.138(2) . ?
Mg1 S1 2.7757(9) 2_565 ?
Mg1 P1 2.9855(13) . ?
N2 S1 1.622(2) . ?

loop_
_geom_torsion_atom_site_label_1
_geom_torsion_atom_site_label_2
_geom_torsion_atom_site_label_3
_geom_torsion_atom_site_label_4
_geom_torsion
_geom_torsion_site_symmetry_1
_geom_torsion_site_symmetry_2
_geom_torsion_site_symmetry_3
_geom_torsion_site_symmetry_4
_geom_torsion_publ_flag
S1 N1 C1 C2 153.9(11) . . . . ?
Mg1 N1 C1 C2 -3.0(12) . . . . ?
S1 N1 C1 C4 21.2(10) . . . . ?
Mg1 N1 C1 C4 -135.7(9) . . . . ?
S1 N1 C1 C3 -92.7(7) . . . . ?
Mg1 N1 C1 C3 110.3(8) . . . . ?
C1 N1 Mg1 N1' 37.1(4) . . . 2_565 ?
S1 N1 Mg1 N1' -122.53(15) . . . 2_565 ?
C1 N1 Mg1 N1 37.1(4) . . . 2_565 ?
S1 N1 Mg1 N1 -122.53(15) . . . 2_565 ?
C1 N1 Mg1 N2 148.5(5) . . . . ?
S1 N1 Mg1 N2 -11.10(13) . . . . ?
C1 N1 Mg1 N2 -45.4(5) . . . 2_565 ?
S1 N1 Mg1 N2 154.98(12) . . . 2_565 ?
C1 N1 Mg1 S1 -5.2(5) . . . 2_565 ?
S1 N1 Mg1 S1 -164.78(7) . . . 2_565 ?
C1 N1 Mg1 P1 -136.6(5) . . . . ?
S1 N1 Mg1 P1 63.79(11) . . . . ?
C1 N1 Mg1 P1 -165.1(3) . . . 2_565 ?
S1 N1 Mg1 P1 35.3(4) . . . 2_565 ?
C8 C5 N2 S1 -178.5(3) . . . . ?
C7 C5 N2 S1 -59.4(4) . . . . ?
C6 C5 N2 S1 63.4(4) . . . . ?
C8 C5 N2 Mg1 -27.3(6) . . . . ?
C7 C5 N2 Mg1 91.7(5) . . . . ?
C6 C5 N2 Mg1 -145.5(4) . . . . ?
N1' Mg1 N2 C5 -28.0(5) 2_565 . . . ?
N1 Mg1 N2 C5 -28.0(5) 2_565 . . . ?
N1 Mg1 N2 C5 -143.3(5) . . . . ?
N2 Mg1 N2 C5 91.5(4) 2_565 . . . ?
S1 Mg1 N2 C5 -0.5(6) 2_565 . . . ?
P1 Mg1 N2 C5 137.1(5) . . . . ?
P1 Mg1 N2 C5 48.6(5) 2_565 . . . ?
N1' Mg1 N2 S1 126.34(14) 2_565 . . . ?
N1 Mg1 N2 S1 126.34(14) 2_565 . . . ?
N1 Mg1 N2 S1 11.04(13) . . . . ?
N2 Mg1 N2 S1 -114.16(12) 2_565 . . . ?
S1 Mg1 N2 S1 153.78(12) 2_565 . . . ?
P1 Mg1 N2 S1 -68.61(11) . . . . ?
P1 Mg1 N2 S1 -157.12(11) 2_565 . . . ?
S1 C9 P1 C10 118.4(3) . . . . ?
S1 C9 P1 C11 -138.8(3) . . . . ?
S1 C9 P1 Mg1 -3.35(17) . . . . ?
N1' Mg1 P1 C10 59.9(4) 2_565 . . . ?
N1 Mg1 P1 C10 59.9(4) 2_565 . . . ?
N1 Mg1 P1 C10 -139.7(2) . . . . ?
N2 Mg1 P1 C10 -65.8(2) . . . . ?
N2 Mg1 P1 C10 103.4(2) 2_565 . . . ?
S1 Mg1 P1 C10 86.1(2) 2_565 . . . ?
P1 Mg1 P1 C10 32.6(2) 2_565 . . . ?
N1' Mg1 P1 C11 -87.3(4) 2_565 . . . ?
N1 Mg1 P1 C11 -87.3(4) 2_565 . . . ?
N1 Mg1 P1 C11 73.1(3) . . . . ?
N2 Mg1 P1 C11 147.0(3) . . . . ?
N2 Mg1 P1 C11 -43.8(3) 2_565 . . . ?
S1 Mg1 P1 C11 -61.1(3) 2_565 . . . ?
P1 Mg1 P1 C11 -114.6(3) 2_565 . . . ?
N1' Mg1 P1 C9 166.0(3) 2_565 . . . ?
N1 Mg1 P1 C9 166.0(3) 2_565 . . . ?
N1 Mg1 P1 C9 -33.66(14) . . . . ?
N2 Mg1 P1 C9 40.27(14) . . . . ?
N2 Mg1 P1 C9 -150.54(15) 2_565 . . . ?
S1 Mg1 P1 C9 -167.89(12) 2_565 . . . ?
P1 Mg1 P1 C9 138.64(13) 2_565 . . . ?
C1 N1 S1 N2 -152.7(3) . . . . ?
Mg1 N1 S1 N2 13.92(16) . . . . ?
C1 N1 S1 C9 103.6(3) . . . . ?
Mg1 N1 S1 C9 -89.72(15) . . . . ?
C5 N2 S1 N1 150.6(3) . . . . ?
Mg1 N2 S1 N1 -13.64(16) . . . . ?
C5 N2 S1 C9 -104.6(3) . . . . ?
Mg1 N2 S1 C9 91.16(15) . . . . ?
P1 C9 S1 N1 53.2(2) . . . . ?
P1 C9 S1 N2 -47.3(2) . . . . ?
